data_7009971
loop_
_publ_author_name
'Woodman, Paul R.'
'Alcock, Nathaniel W.'
'Munslow, Ian J.'
'Sanders, Christopher J.'
'Scott, Peter'

_publ_section_title
;
 Chiral N2O2 Schiff-base complexes of titanium with a biaryl backbone:
 highly diastereoselective migratory insertion of alkyl at imine
;
_journal_issue 19
_journal_name_full 'Journal of the Chemical Society, Dalton Transactions'
_journal_page_first 3340
_journal_paper_doi 10.1039/b004865h
_journal_year 2000
_chemical_formula_sum 'C107 H134 N4 O6 Ti2'
_chemical_formula_weight 1667.98
_chemical_name_systematic
;
 ?
;
_space_group_IT_number 2
_symmetry_cell_setting triclinic
_symmetry_space_group_name_Hall '-P 1'
_symmetry_space_group_name_H-M 'P -1'
_atom_sites_solution_hydrogens geom
_atom_sites_solution_primary direct
_atom_sites_solution_secondary difmap
_audit_creation_method SHELXL-97
_cell_angle_alpha 89.2150(10)
_cell_angle_beta 86.8140(10)
_cell_angle_gamma 79.7910(10)
_cell_formula_units_Z 2
_cell_length_a 14.270(3)
_cell_length_b 16.917(3)
_cell_length_c 22.645(4)
_cell_measurement_reflns_used 4296
_cell_measurement_temperature 293(2)
_cell_measurement_theta_max 22.50
_cell_measurement_theta_min 0.990
_cell_volume 5371.7(18)
_computing_cell_refinement 'SAINT (Siemens, 1995)'
_computing_data_collection 'SMART (Siemens, 1994)'
_computing_data_reduction 'SAINT (Siemens, 1995)'
_computing_molecular_graphics 'SHELXTL (Sheldrick, 1997)'
_computing_publication_material 'SHELXTL (Sheldrick, 1997)'
_computing_structure_refinement 'SHELXL-97 (Sheldrick, 1997)'
_computing_structure_solution 'SHELXS-97 (Sheldrick, 1990)'
_diffrn_ambient_temperature 293(2)
_diffrn_detector_area_resol_mean 8.192
_diffrn_measured_fraction_theta_full 0.990
_diffrn_measured_fraction_theta_max 0.990
_diffrn_measurement_device_type 'Siemens SMART diffractometer'
_diffrn_measurement_method '\w scans'
_diffrn_radiation_monochromator graphite
_diffrn_radiation_source 'fine-focus sealed tube'
_diffrn_radiation_type MoK\a
_diffrn_radiation_wavelength 0.71073
_diffrn_reflns_av_R_equivalents 0.0691
_diffrn_reflns_av_sigmaI/netI 0.1342
_diffrn_reflns_limit_h_max 15
_diffrn_reflns_limit_h_min -14
_diffrn_reflns_limit_k_max 17
_diffrn_reflns_limit_k_min -18
_diffrn_reflns_limit_l_max 23
_diffrn_reflns_limit_l_min -24
_diffrn_reflns_number 21842
_diffrn_reflns_theta_full 22.50
_diffrn_reflns_theta_max 22.50
_diffrn_reflns_theta_min 1.22
_diffrn_standards_decay_% nil
_exptl_absorpt_coefficient_mu 0.198
_exptl_absorpt_correction_T_max 0.927987
_exptl_absorpt_correction_T_min 0.687340
_exptl_absorpt_correction_type SADABS
_exptl_absorpt_process_details 'SADABS (Sheldrick, 1996)'
_exptl_crystal_colour Yellow
_exptl_crystal_density_diffrn 1.031
_exptl_crystal_density_method 'not measured'
_exptl_crystal_description Block
_exptl_crystal_F_000 1792
_exptl_crystal_size_max 0.4
_exptl_crystal_size_mid 0.3
_exptl_crystal_size_min 0.3
_refine_diff_density_max 1.436
_refine_diff_density_min -0.638
_refine_diff_density_rms 0.151
_refine_ls_extinction_method none
_refine_ls_goodness_of_fit_ref 1.112
_refine_ls_hydrogen_treatment mixed
_refine_ls_matrix_type full
_refine_ls_number_parameters 1102
_refine_ls_number_reflns 13915
_refine_ls_number_restraints 0
_refine_ls_restrained_S_all 1.112
_refine_ls_R_factor_all 0.2064
_refine_ls_R_factor_gt 0.1109
_refine_ls_shift/su_max 0.687
_refine_ls_shift/su_mean 0.005
_refine_ls_structure_factor_coef Fsqd
_refine_ls_weighting_details 'calc w=1/[\s^2^(Fo^2^)+(0.1630P)^2^+16.8899P] where P=(Fo^2^+2Fc^2^)/3'
_refine_ls_weighting_scheme calc
_refine_ls_wR_factor_gt 0.2739
_refine_ls_wR_factor_ref 0.3584
_reflns_number_gt 7293
_reflns_number_total 13915
_reflns_threshold_expression >2sigma(I)
_cod_data_source_file b004865h.txt
_cod_data_source_block p1
_cod_depositor_comments
;
The following automatic conversions were performed:
'_symmetry_cell_setting' value 'Triclinic' changed to 'triclinic'
according to '/home/saulius/struct/CIF-dictionaries/cif_core.dic'
dictionary named 'cif_core.dic' version 2.4.1 from 2010-06-29.

Automatic conversion script
Id: cif_fix_enum 1527 2010-12-29 10:47:43Z saulius 

2018-01-11
Z value and formula fixed to values more according to usual
chemical conventions.                 miguel
;
_cod_original_formula_weight 833.99
_cod_original_formula_units_Z 4
_cod_original_cell_volume 5371.9(16)
_cod_original_sg_symbol_H-M P-1
_cod_original_formula_sum 'C53.50 H67 N2 O3 Ti'
_cod_database_code 7009971

loop_
_symmetry_equiv_pos_as_xyz
'x, y, z'
'-x, -y, -z'

loop_
_atom_site_label
_atom_site_type_symbol
_atom_site_fract_x
_atom_site_fract_y
_atom_site_fract_z
_atom_site_U_iso_or_equiv
_atom_site_adp_type
_atom_site_occupancy
_atom_site_symmetry_multiplicity
_atom_site_calc_flag
_atom_site_refinement_flags
_atom_site_disorder_assembly
_atom_site_disorder_group
Ti1 Ti 0.84741(12) 0.67682(9) 0.29549(7) 0.0321(5) Uani 1 1 d . . .
Ti2 Ti 0.88059(12) 0.75790(9) 0.19098(7) 0.0318(5) Uani 1 1 d . . .
O1 O 0.8224(4) 0.6975(4) 0.3788(3) 0.0384(16) Uani 1 1 d . . .
O2 O 0.7316(4) 0.6460(3) 0.2804(3) 0.0362(15) Uani 1 1 d . . .
O3 O 0.9734(4) 0.7571(3) 0.1261(2) 0.0355(15) Uani 1 1 d . . .
O4 O 0.7804(4) 0.7311(3) 0.1489(2) 0.0362(16) Uani 1 1 d . . .
O5 O 0.8178(4) 0.7777(3) 0.2681(2) 0.0338(15) Uani 1 1 d . . .
O6 O 0.9189(4) 0.6604(3) 0.2207(2) 0.0315(14) Uani 1 1 d . . .
N1 N 0.9009(5) 0.5345(4) 0.2962(3) 0.0317(18) Uani 1 1 d . . .
N2 N 0.9992(5) 0.6567(4) 0.3291(3) 0.0341(19) Uani 1 1 d . . .
N3 N 0.9717(5) 0.8417(4) 0.2261(3) 0.0335(19) Uani 1 1 d . . .
N4 N 0.7940(5) 0.8948(4) 0.1752(3) 0.0339(19) Uani 1 1 d . . .
C1' C 0.7966(9) 1.1144(6) 0.2763(6) 0.075(4) Uani 1 1 d . . .
H1'A H 0.7720 1.1123 0.2378 0.112 Uiso 1 1 calc R . .
H1'B H 0.8413 1.1507 0.2753 0.112 Uiso 1 1 calc R . .
H1'C H 0.7450 1.1330 0.3046 0.112 Uiso 1 1 calc R . .
C1 C 1.1838(8) 0.4622(7) 0.4172(5) 0.070(4) Uani 1 1 d . . .
H1A H 1.1893 0.4734 0.4582 0.105 Uiso 1 1 calc R . .
H1B H 1.2057 0.5032 0.3932 0.105 Uiso 1 1 calc R . .
H1C H 1.2219 0.4110 0.4074 0.105 Uiso 1 1 calc R . .
C2' C 0.8458(8) 1.0319(6) 0.2937(5) 0.053(3) Uani 1 1 d . . .
C2 C 1.0827(7) 0.4608(6) 0.4062(4) 0.046(3) Uani 1 1 d . . .
C3 C 1.0272(9) 0.4288(6) 0.4491(5) 0.059(3) Uani 1 1 d . . .
H3A H 1.0549 0.4045 0.4826 0.071 Uiso 1 1 calc R . .
C3' C 0.8455(8) 1.0085(7) 0.3533(5) 0.061(3) Uani 1 1 d . . .
H3'A H 0.8157 1.0451 0.3817 0.073 Uiso 1 1 calc R . .
C4 C 0.9324(9) 0.4327(6) 0.4426(4) 0.058(3) Uani 1 1 d . . .
H4A H 0.8961 0.4122 0.4725 0.069 Uiso 1 1 calc R . .
C4' C 0.8876(8) 0.9335(7) 0.3710(5) 0.058(3) Uani 1 1 d . . .
H4'A H 0.8873 0.9200 0.4110 0.069 Uiso 1 1 calc R . .
C5' C 0.9298(8) 0.8792(6) 0.3302(4) 0.048(3) Uani 1 1 d . . .
H5'A H 0.9579 0.8281 0.3422 0.058 Uiso 1 1 calc R . .
C5 C 0.8873(7) 0.4666(5) 0.3925(4) 0.045(3) Uani 1 1 d . . .
H5A H 0.8220 0.4697 0.3894 0.054 Uiso 1 1 calc R . .
C6' C 0.9315(6) 0.8991(5) 0.2703(4) 0.035(2) Uani 1 1 d . . .
C6 C 0.9429(7) 0.4952(5) 0.3478(4) 0.036(2) Uani 1 1 d . . .
C7' C 0.8915(7) 0.9757(6) 0.2521(4) 0.037(2) Uani 1 1 d . . .
C7 C 1.0395(7) 0.4917(5) 0.3539(4) 0.040(2) Uani 1 1 d . . .
C8' C 0.8957(7) 0.9938(5) 0.1867(5) 0.044(3) Uani 1 1 d . . .
C8 C 1.0981(6) 0.5267(6) 0.3058(4) 0.040(2) Uani 1 1 d . . .
C9 C 1.0762(7) 0.6101(6) 0.2943(4) 0.041(2) Uani 1 1 d . . .
C9' C 0.8466(7) 0.9534(5) 0.1487(4) 0.040(2) Uani 1 1 d . . .
C10' C 0.8526(7) 0.9660(6) 0.0876(4) 0.047(3) Uani 1 1 d . . .
H10A H 0.8203 0.9382 0.0626 0.056 Uiso 1 1 calc R . .
C10 C 1.1277(7) 0.6448(7) 0.2501(5) 0.049(3) Uani 1 1 d . . .
H10B H 1.1114 0.6994 0.2419 0.059 Uiso 1 1 calc R . .
C11 C 1.2015(8) 0.5993(8) 0.2188(5) 0.060(3) Uani 1 1 d . . .
H11A H 1.2375 0.6229 0.1904 0.072 Uiso 1 1 calc R . .
C11' C 0.9062(8) 1.0194(7) 0.0651(5) 0.066(3) Uani 1 1 d . . .
H11B H 0.9084 1.0297 0.0247 0.079 Uiso 1 1 calc R . .
C12' C 0.9577(9) 1.0586(7) 0.1015(6) 0.069(4) Uani 1 1 d . . .
H12A H 0.9951 1.0939 0.0850 0.083 Uiso 1 1 calc R . .
C12 C 1.2228(8) 0.5177(7) 0.2294(5) 0.059(3) Uani 1 1 d . . .
H12B H 1.2721 0.4870 0.2069 0.071 Uiso 1 1 calc R . .
C13 C 1.1735(7) 0.4800(6) 0.2724(5) 0.047(3) Uani 1 1 d . . .
C13' C 0.9544(8) 1.0459(6) 0.1625(6) 0.059(3) Uani 1 1 d . . .
C14 C 1.1975(8) 0.3898(6) 0.2798(5) 0.061(3) Uani 1 1 d . . .
H14A H 1.2352 0.3668 0.2458 0.091 Uiso 1 1 calc R . .
H14B H 1.1397 0.3681 0.2838 0.091 Uiso 1 1 calc R . .
H14C H 1.2329 0.3772 0.3146 0.091 Uiso 1 1 calc R . .
C14' C 1.0165(9) 1.0849(7) 0.2002(6) 0.075(4) Uani 1 1 d . . .
H14D H 1.0776 1.0838 0.1799 0.112 Uiso 1 1 calc R . .
H14E H 1.0247 1.0562 0.2370 0.112 Uiso 1 1 calc R . .
H14F H 0.9869 1.1396 0.2079 0.112 Uiso 1 1 calc R . .
C15 C 1.0213(7) 0.6770(6) 0.3799(4) 0.040(2) Uani 1 1 d . . .
H15A H 1.0857 0.6653 0.3875 0.048 Uiso 1 1 calc R . .
C15' C 1.0548(7) 0.8523(5) 0.2023(4) 0.040(3) Uani 1 1 d . . .
H15B H 1.0840 0.8890 0.2214 0.049 Uiso 1 1 calc R . .
C16 C 0.9592(8) 0.7154(6) 0.4264(4) 0.041(3) Uani 1 1 d . . .
C16' C 1.1068(7) 0.8150(6) 0.1506(4) 0.043(3) Uani 1 1 d . . .
C17 C 1.0039(9) 0.7434(6) 0.4747(5) 0.053(3) Uani 1 1 d . . .
H17A H 1.0700 0.7376 0.4741 0.063 Uiso 1 1 calc R . .
C17' C 1.1995(7) 0.8283(6) 0.1380(5) 0.045(3) Uani 1 1 d . . .
H17B H 1.2278 0.8566 0.1648 0.054 Uiso 1 1 calc R . .
C18 C 0.9493(10) 0.7792(6) 0.5226(5) 0.059(3) Uani 1 1 d . . .
C18' C 1.2483(7) 0.8012(6) 0.0881(5) 0.047(3) Uani 1 1 d . . .
C19' C 1.2016(8) 0.7606(6) 0.0485(4) 0.047(3) Uani 1 1 d . . .
H19A H 1.2351 0.7419 0.0135 0.056 Uiso 1 1 calc R . .
C19 C 0.8494(9) 0.7839(6) 0.5210(5) 0.059(3) Uani 1 1 d . . .
H19B H 0.8121 0.8071 0.5533 0.071 Uiso 1 1 calc R . .
C20' C 1.1089(7) 0.7461(5) 0.0575(4) 0.041(2) Uani 1 1 d . . .
C20 C 0.8029(8) 0.7571(6) 0.4759(4) 0.051(3) Uani 1 1 d . . .
C21 C 0.8602(8) 0.7230(6) 0.4258(4) 0.043(3) Uani 1 1 d . . .
C21' C 1.0612(7) 0.7720(5) 0.1118(4) 0.038(2) Uani 1 1 d . . .
C22' C 0.6984(6) 0.8892(5) 0.1525(4) 0.034(2) Uani 1 1 d . . .
H22A H 0.6695 0.8571 0.1824 0.041 Uiso 1 1 calc R . .
C22 C 0.8314(6) 0.4945(5) 0.2644(4) 0.036(2) Uani 1 1 d . . .
H22B H 0.8251 0.5224 0.2263 0.043 Uiso 1 1 calc R . .
C23' C 0.7014(7) 0.8421(5) 0.0953(4) 0.036(2) Uani 1 1 d . . .
C23 C 0.7310(6) 0.5084(6) 0.2929(4) 0.036(2) Uani 1 1 d . . .
C24 C 0.6813(6) 0.5873(5) 0.2939(4) 0.033(2) Uani 1 1 d . . .
C24' C 0.7332(6) 0.7589(6) 0.1001(4) 0.033(2) Uani 1 1 d . . .
C25' C 0.7176(6) 0.7058(5) 0.0558(4) 0.035(2) Uani 1 1 d . . .
C25 C 0.5805(7) 0.6030(6) 0.3058(4) 0.044(3) Uani 1 1 d . . .
C26' C 0.6853(6) 0.7424(5) 0.0028(4) 0.036(2) Uani 1 1 d . . .
H26A H 0.6762 0.7093 -0.0281 0.043 Uiso 1 1 calc R . .
C26 C 0.5405(7) 0.5373(6) 0.3263(5) 0.052(3) Uani 1 1 d . . .
H26B H 0.4755 0.5462 0.3366 0.062 Uiso 1 1 calc R . .
C27' C 0.6660(6) 0.8248(5) -0.0063(4) 0.035(2) Uani 1 1 d . . .
C27 C 0.5901(8) 0.4612(6) 0.3323(5) 0.053(3) Uani 1 1 d . . .
C28 C 0.6866(7) 0.4463(6) 0.3138(4) 0.045(3) Uani 1 1 d . . .
H28A H 0.7213 0.3944 0.3156 0.054 Uiso 1 1 calc R . .
C28' C 0.6683(6) 0.8741(6) 0.0424(4) 0.038(2) Uani 1 1 d . . .
H28B H 0.6474 0.9292 0.0391 0.045 Uiso 1 1 calc R . .
C29 C 0.8711(7) 0.4084(5) 0.2487(4) 0.041(2) Uani 1 1 d . . .
H29A H 0.8215 0.3863 0.2304 0.050 Uiso 1 1 calc R . .
H29B H 0.8843 0.3789 0.2852 0.050 Uiso 1 1 calc R . .
C29' C 0.6317(7) 0.9695(5) 0.1529(4) 0.044(3) Uani 1 1 d . . .
H29C H 0.6608 1.0059 0.1274 0.053 Uiso 1 1 calc R . .
H29D H 0.5733 0.9620 0.1354 0.053 Uiso 1 1 calc R . .
C30 C 0.9597(7) 0.3918(6) 0.2082(4) 0.037(2) Uani 1 1 d . . .
C30' C 0.6050(7) 1.0099(6) 0.2116(4) 0.044(3) Uani 1 1 d . . .
C31' C 0.5680(8) 1.0905(7) 0.2131(5) 0.065(3) Uani 1 1 d . . .
H31A H 0.5636 1.1194 0.1778 0.078 Uiso 1 1 calc R . .
C31 C 1.0141(8) 0.3148(6) 0.2049(5) 0.053(3) Uani 1 1 d . . .
H31B H 0.9966 0.2746 0.2293 0.064 Uiso 1 1 calc R . .
C32 C 1.0926(8) 0.2967(7) 0.1666(5) 0.059(3) Uani 1 1 d . . .
H32A H 1.1271 0.2447 0.1652 0.071 Uiso 1 1 calc R . .
C32' C 0.5371(10) 1.1302(8) 0.2660(6) 0.083(4) Uani 1 1 d . . .
H32B H 0.5113 1.1846 0.2654 0.099 Uiso 1 1 calc R . .
C33 C 1.1206(8) 0.3545(6) 0.1303(5) 0.055(3) Uani 1 1 d . . .
H33A H 1.1731 0.3418 0.1038 0.066 Uiso 1 1 calc R . .
C33' C 0.5444(10) 1.0893(8) 0.3197(6) 0.077(4) Uani 1 1 d . . .
H33B H 0.5243 1.1159 0.3551 0.092 Uiso 1 1 calc R . .
C34 C 1.0706(7) 0.4312(7) 0.1337(5) 0.055(3) Uani 1 1 d . . .
H34A H 1.0903 0.4710 0.1098 0.066 Uiso 1 1 calc R . .
C34' C 0.5819(10) 1.0086(8) 0.3193(5) 0.075(4) Uani 1 1 d . . .
H34B H 0.5877 0.9801 0.3546 0.090 Uiso 1 1 calc R . .
C35 C 0.9912(7) 0.4504(6) 0.1719(4) 0.043(3) Uani 1 1 d . . .
H35A H 0.9582 0.5030 0.1735 0.052 Uiso 1 1 calc R . .
C35' C 0.6115(8) 0.9691(7) 0.2651(5) 0.057(3) Uani 1 1 d . . .
H35B H 0.6360 0.9144 0.2654 0.068 Uiso 1 1 calc R . .
C37 C 0.9911(12) 0.8124(8) 0.5765(5) 0.080(4) Uani 1 1 d . . .
C37' C 1.3513(8) 0.8100(7) 0.0718(6) 0.065(3) Uani 1 1 d . . .
C38' C 1.4148(9) 0.7289(8) 0.0631(7) 0.099(5) Uani 1 1 d . . .
H38A H 1.4220 0.7018 0.1005 0.149 Uiso 1 1 calc R . .
H38B H 1.4762 0.7362 0.0467 0.149 Uiso 1 1 calc R . .
H38C H 1.3865 0.6974 0.0365 0.149 Uiso 1 1 calc R . .
C38 C 0.9547(12) 0.7738(9) 0.6340(5) 0.108(6) Uani 1 1 d . . .
H13A H 0.9756 0.7167 0.6327 0.163 Uiso 1 1 calc R . .
H13B H 0.8863 0.7856 0.6372 0.163 Uiso 1 1 calc R . .
H13C H 0.9796 0.7953 0.6676 0.163 Uiso 1 1 calc R . .
C39' C 1.3557(10) 0.8582(9) 0.0141(6) 0.098(5) Uani 1 1 d . . .
H39A H 1.3219 0.9120 0.0202 0.148 Uiso 1 1 calc R . .
H39B H 1.3268 0.8332 -0.0163 0.148 Uiso 1 1 calc R . .
H39C H 1.4210 0.8595 0.0022 0.148 Uiso 1 1 calc R . .
C39 C 0.9558(12) 0.9055(8) 0.5785(7) 0.112(6) Uani 1 1 d . . .
H39D H 0.9750 0.9291 0.5420 0.168 Uiso 1 1 calc R . .
H39E H 0.9831 0.9278 0.6108 0.168 Uiso 1 1 calc R . .
H39F H 0.8875 0.9166 0.5838 0.168 Uiso 1 1 calc R . .
C40' C 1.3919(9) 0.8547(8) 0.1202(6) 0.087(4) Uani 1 1 d . . .
H40A H 1.3917 0.8247 0.1565 0.130 Uiso 1 1 calc R . .
H40B H 1.3533 0.9068 0.1259 0.130 Uiso 1 1 calc R . .
H40C H 1.4560 0.8604 0.1085 0.130 Uiso 1 1 calc R . .
C40 C 1.0993(12) 0.7936(9) 0.5721(7) 0.114(6) Uani 1 1 d . . .
H13D H 1.1225 0.8196 0.5377 0.170 Uiso 1 1 calc R . .
H13E H 1.1201 0.7366 0.5689 0.170 Uiso 1 1 calc R . .
H13F H 1.1236 0.8128 0.6068 0.170 Uiso 1 1 calc R . .
C41 C 0.6936(8) 0.7682(7) 0.4766(5) 0.061(3) Uani 1 1 d . . .
C41' C 1.0643(7) 0.6996(6) 0.0127(4) 0.048(3) Uani 1 1 d . . .
C42' C 1.1217(9) 0.6898(8) -0.0475(5) 0.073(4) Uani 1 1 d . . .
H42A H 1.1313 0.7416 -0.0619 0.110 Uiso 1 1 calc R . .
H42B H 1.0870 0.6658 -0.0753 0.110 Uiso 1 1 calc R . .
H42C H 1.1824 0.6561 -0.0426 0.110 Uiso 1 1 calc R . .
C42 C 0.6617(8) 0.6875(7) 0.4636(5) 0.066(3) Uani 1 1 d . . .
H46M H 0.6856 0.6483 0.4927 0.099 Uiso 1 1 calc R . .
H46K H 0.6865 0.6690 0.4250 0.099 Uiso 1 1 calc R . .
H46L H 0.5934 0.6951 0.4652 0.099 Uiso 1 1 calc R . .
C43' C 1.0648(8) 0.6152(6) 0.0378(5) 0.060(3) Uani 1 1 d . . .
H43A H 1.0280 0.6186 0.0748 0.090 Uiso 1 1 calc R . .
H43B H 1.1292 0.5897 0.0440 0.090 Uiso 1 1 calc R . .
H43C H 1.0374 0.5841 0.0104 0.090 Uiso 1 1 calc R . .
C43 C 0.6463(10) 0.7983(9) 0.5361(5) 0.092(5) Uani 1 1 d . . .
H43D H 0.6732 0.7636 0.5671 0.139 Uiso 1 1 calc R . .
H43E H 0.5790 0.7983 0.5361 0.139 Uiso 1 1 calc R . .
H43F H 0.6569 0.8519 0.5427 0.139 Uiso 1 1 calc R . .
C44' C 0.9652(8) 0.7409(6) -0.0017(4) 0.054(3) Uani 1 1 d . . .
H44A H 0.9675 0.7945 -0.0156 0.080 Uiso 1 1 calc R . .
H44B H 0.9234 0.7432 0.0332 0.080 Uiso 1 1 calc R . .
H44C H 0.9419 0.7114 -0.0319 0.080 Uiso 1 1 calc R . .
C44 C 0.6574(9) 0.8315(7) 0.4293(5) 0.075(4) Uani 1 1 d . . .
H44D H 0.6787 0.8809 0.4371 0.112 Uiso 1 1 calc R . .
H44E H 0.5890 0.8406 0.4305 0.112 Uiso 1 1 calc R . .
H44F H 0.6821 0.8123 0.3908 0.112 Uiso 1 1 calc R . .
C45 C 0.5173(7) 0.6826(7) 0.2940(5) 0.056(3) Uani 1 1 d . . .
C45' C 0.7306(7) 0.6162(5) 0.0653(4) 0.042(3) Uani 1 1 d . . .
C46' C 0.6764(9) 0.5984(6) 0.1237(5) 0.064(3) Uani 1 1 d . . .
H46D H 0.6092 0.6166 0.1204 0.096 Uiso 1 1 calc R . .
H46E H 0.6981 0.6259 0.1557 0.096 Uiso 1 1 calc R . .
H46F H 0.6882 0.5416 0.1314 0.096 Uiso 1 1 calc R . .
C46 C 0.5575(12) 0.7398(12) 0.2587(15) 0.27(2) Uani 1 1 d . . .
H46A H 0.5516 0.7294 0.2176 0.399 Uiso 1 1 calc R . .
H46B H 0.6237 0.7357 0.2664 0.399 Uiso 1 1 calc R . .
H46C H 0.5244 0.7929 0.2683 0.399 Uiso 1 1 calc R . .
C47' C 0.8379(8) 0.5791(6) 0.0684(5) 0.063(3) Uani 1 1 d . . .
H47D H 0.8706 0.5861 0.0311 0.094 Uiso 1 1 calc R . .
H47E H 0.8442 0.5228 0.0774 0.094 Uiso 1 1 calc R . .
H47F H 0.8651 0.6053 0.0988 0.094 Uiso 1 1 calc R . .
C47 C 0.479(3) 0.7220(16) 0.3494(9) 0.34(3) Uani 1 1 d . . .
H47G H 0.4669 0.6822 0.3780 0.504 Uiso 1 1 calc R . .
H47H H 0.4211 0.7583 0.3426 0.504 Uiso 1 1 calc R . .
H47I H 0.5250 0.7513 0.3639 0.504 Uiso 1 1 calc R . .
C48' C 0.6924(8) 0.5733(6) 0.0151(5) 0.052(3) Uani 1 1 d . . .
H48A H 0.7237 0.5849 -0.0218 0.079 Uiso 1 1 calc R . .
H48B H 0.6249 0.5917 0.0135 0.079 Uiso 1 1 calc R . .
H48C H 0.7045 0.5164 0.0221 0.079 Uiso 1 1 calc R . .
C48 C 0.4308(13) 0.6738(11) 0.2662(13) 0.222(15) Uani 1 1 d . . .
H48G H 0.3994 0.6366 0.2887 0.333 Uiso 1 1 calc R . .
H48H H 0.4464 0.6539 0.2267 0.333 Uiso 1 1 calc R . .
H48I H 0.3893 0.7250 0.2649 0.333 Uiso 1 1 calc R . .
C49' C 0.6524(7) 0.8617(6) -0.0695(4) 0.039(2) Uani 1 1 d . . .
C49 C 0.5383(9) 0.3959(7) 0.3609(7) 0.079(4) Uani 1 1 d . . .
C50' C 0.7456(7) 0.8902(7) -0.0888(4) 0.056(3) Uani 1 1 d . . .
H50A H 0.7415 0.9109 -0.1284 0.084 Uiso 1 1 calc R . .
H50B H 0.7977 0.8458 -0.0875 0.084 Uiso 1 1 calc R . .
H50C H 0.7558 0.9316 -0.0626 0.084 Uiso 1 1 calc R . .
C50 C 0.4970(15) 0.4219(10) 0.4224(8) 0.164(10) Uani 1 1 d . . .
H53A H 0.4710 0.4782 0.4220 0.245 Uiso 1 1 calc R . .
H53B H 0.5463 0.4115 0.4501 0.245 Uiso 1 1 calc R . .
H53C H 0.4474 0.3922 0.4339 0.245 Uiso 1 1 calc R . .
C51' C 0.5708(7) 0.9342(6) -0.0686(4) 0.043(3) Uani 1 1 d . . .
H51A H 0.5679 0.9590 -0.1070 0.065 Uiso 1 1 calc R . .
H51B H 0.5818 0.9723 -0.0399 0.065 Uiso 1 1 calc R . .
H51C H 0.5115 0.9167 -0.0584 0.065 Uiso 1 1 calc R . .
C51 C 0.4564(12) 0.3834(11) 0.3210(10) 0.153(8) Uani 1 1 d . . .
H15C H 0.4103 0.4321 0.3197 0.229 Uiso 1 1 calc R . .
H15D H 0.4262 0.3408 0.3370 0.229 Uiso 1 1 calc R . .
H15E H 0.4824 0.3695 0.2817 0.229 Uiso 1 1 calc R . .
C52' C 0.6327(9) 0.8020(6) -0.1144(4) 0.063(3) Uani 1 1 d . . .
H52A H 0.6177 0.8292 -0.1510 0.094 Uiso 1 1 calc R . .
H52B H 0.5799 0.7779 -0.0999 0.094 Uiso 1 1 calc R . .
H52C H 0.6882 0.7611 -0.1207 0.094 Uiso 1 1 calc R . .
C52 C 0.6032(11) 0.3135(9) 0.3604(7) 0.113(6) Uani 1 1 d . . .
H55A H 0.6576 0.3157 0.3831 0.169 Uiso 1 1 calc R . .
H55B H 0.6242 0.2987 0.3204 0.169 Uiso 1 1 calc R . .
H55C H 0.5686 0.2742 0.3775 0.169 Uiso 1 1 calc R . .
C201 C 0.6918(15) 1.2816(16) 0.1712(8) 0.188(11) Uani 1 1 d . . .
H20A H 0.7266 1.2350 0.1511 0.283 Uiso 1 1 calc R . .
H20B H 0.6835 1.2698 0.2125 0.283 Uiso 1 1 calc R . .
H20C H 0.7265 1.3252 0.1663 0.283 Uiso 1 1 calc R . .
C202 C 0.5965(17) 1.3049(15) 0.1457(9) 0.159(8) Uani 1 1 d . . .
H20D H 0.5991 1.2779 0.1080 0.191 Uiso 1 1 calc R . .
H20E H 0.5505 1.2835 0.1716 0.191 Uiso 1 1 calc R . .
C203 C 0.560(2) 1.3868(15) 0.1363(14) 0.214(15) Uani 1 1 d . . .
H20K H 0.5759 1.4139 0.1709 0.257 Uiso 1 1 calc R . .
H20L H 0.5996 1.4028 0.1037 0.257 Uiso 1 1 calc R . .
C204 C 0.471(2) 1.4222(16) 0.1256(16) 0.249(19) Uani 1 1 d . . .
H20F H 0.4321 1.4111 0.1600 0.299 Uiso 1 1 calc R . .
H20G H 0.4527 1.3922 0.0933 0.299 Uiso 1 1 calc R . .
C205 C 0.4409(16) 1.5006(13) 0.1124(10) 0.164(8) Uani 1 1 d . . .
H20H H 0.3757 1.5082 0.1016 0.246 Uiso 1 1 calc R . .
H20I H 0.4799 1.5163 0.0799 0.246 Uiso 1 1 calc R . .
H20J H 0.4454 1.5329 0.1463 0.246 Uiso 1 1 calc R . .

loop_
_atom_site_aniso_label
_atom_site_aniso_U_11
_atom_site_aniso_U_22
_atom_site_aniso_U_33
_atom_site_aniso_U_23
_atom_site_aniso_U_13
_atom_site_aniso_U_12
Ti1 0.0364(10) 0.0333(10) 0.0291(10) 0.0080(8) -0.0079(8) -0.0117(8)
Ti2 0.0369(10) 0.0310(10) 0.0302(10) 0.0090(8) -0.0097(8) -0.0117(8)
O1 0.045(4) 0.048(4) 0.027(4) 0.008(3) -0.009(3) -0.019(3)
O2 0.032(4) 0.035(4) 0.043(4) 0.010(3) -0.005(3) -0.010(3)
O3 0.036(4) 0.043(4) 0.031(4) 0.005(3) -0.003(3) -0.017(3)
O4 0.044(4) 0.033(4) 0.034(4) 0.012(3) -0.015(3) -0.011(3)
O5 0.045(4) 0.026(3) 0.032(4) 0.001(3) -0.005(3) -0.008(3)
O6 0.041(4) 0.027(3) 0.026(3) 0.005(3) -0.009(3) -0.006(3)
N1 0.035(4) 0.027(4) 0.036(4) 0.006(3) -0.012(4) -0.010(3)
N2 0.039(5) 0.034(5) 0.033(5) 0.018(4) -0.012(4) -0.017(4)
N3 0.038(5) 0.032(5) 0.033(5) 0.009(4) -0.011(4) -0.010(4)
N4 0.035(5) 0.029(4) 0.040(5) 0.007(4) -0.014(4) -0.010(4)
C1' 0.093(10) 0.044(7) 0.089(10) -0.019(7) -0.028(8) -0.006(7)
C1 0.062(8) 0.071(8) 0.073(8) 0.023(7) -0.034(7) 0.007(6)
C2' 0.060(7) 0.043(7) 0.060(8) -0.008(6) -0.011(6) -0.019(6)
C2 0.052(7) 0.044(6) 0.040(6) 0.010(5) -0.020(5) -0.002(5)
C3 0.075(9) 0.049(7) 0.055(8) 0.015(6) -0.033(7) -0.009(6)
C3' 0.072(8) 0.057(8) 0.061(8) -0.030(7) 0.007(6) -0.031(7)
C4 0.090(10) 0.047(7) 0.036(6) 0.021(5) -0.002(6) -0.017(6)
C4' 0.080(9) 0.055(8) 0.045(7) 0.000(6) -0.004(6) -0.029(7)
C5' 0.069(8) 0.044(6) 0.038(7) -0.008(5) -0.009(6) -0.026(6)
C5 0.054(7) 0.040(6) 0.042(6) 0.010(5) -0.010(5) -0.012(5)
C6' 0.039(6) 0.032(6) 0.040(6) -0.007(5) -0.010(5) -0.015(5)
C6 0.045(6) 0.034(6) 0.030(6) 0.012(4) -0.002(5) -0.006(5)
C7' 0.039(6) 0.037(6) 0.040(6) 0.000(5) -0.009(5) -0.016(5)
C7 0.056(7) 0.027(5) 0.038(6) 0.003(4) -0.011(5) -0.006(5)
C8' 0.047(6) 0.025(5) 0.062(7) -0.004(5) -0.019(5) -0.006(5)
C8 0.024(5) 0.050(7) 0.048(6) 0.015(5) -0.017(5) -0.007(5)
C9 0.033(6) 0.054(7) 0.036(6) 0.008(5) -0.011(5) -0.006(5)
C9' 0.043(6) 0.030(5) 0.046(6) 0.017(5) -0.005(5) -0.007(5)
C10' 0.058(7) 0.045(6) 0.042(7) 0.018(5) -0.008(5) -0.020(5)
C10 0.035(6) 0.057(7) 0.057(7) 0.020(6) -0.011(6) -0.015(6)
C11 0.039(7) 0.082(9) 0.061(8) 0.026(7) 0.007(6) -0.019(6)
C11' 0.073(9) 0.076(9) 0.053(7) 0.030(7) -0.013(7) -0.028(7)
C12' 0.077(9) 0.056(8) 0.082(10) 0.034(7) -0.002(7) -0.036(7)
C12 0.046(7) 0.069(9) 0.062(8) 0.006(7) -0.005(6) -0.005(6)
C13 0.033(6) 0.055(7) 0.051(7) 0.001(6) -0.012(5) 0.000(5)
C13' 0.061(8) 0.038(6) 0.084(9) 0.018(6) -0.014(7) -0.021(6)
C14 0.058(7) 0.062(8) 0.059(7) -0.005(6) -0.014(6) 0.000(6)
C14' 0.077(9) 0.049(7) 0.106(10) 0.004(7) -0.010(8) -0.032(7)
C15 0.043(6) 0.046(6) 0.036(6) 0.015(5) -0.019(5) -0.023(5)
C15' 0.046(7) 0.036(6) 0.046(6) 0.010(5) -0.019(5) -0.021(5)
C16 0.060(7) 0.041(6) 0.030(6) 0.013(5) -0.022(5) -0.022(5)
C16' 0.049(7) 0.038(6) 0.042(6) 0.002(5) 0.000(5) -0.010(5)
C17 0.074(8) 0.048(7) 0.043(7) 0.010(6) -0.013(6) -0.027(6)
C17' 0.036(6) 0.042(6) 0.060(7) 0.008(5) -0.006(5) -0.018(5)
C18 0.092(10) 0.042(7) 0.050(8) 0.014(6) -0.028(7) -0.029(7)
C18' 0.042(6) 0.044(6) 0.056(7) 0.005(6) -0.004(6) -0.012(5)
C19' 0.065(8) 0.034(6) 0.036(6) 0.005(5) 0.012(5) 0.001(5)
C19 0.096(10) 0.049(7) 0.037(7) 0.010(5) -0.015(6) -0.023(7)
C20' 0.044(6) 0.037(6) 0.041(6) 0.008(5) 0.001(5) -0.010(5)
C20 0.077(8) 0.054(7) 0.028(6) 0.006(5) -0.013(6) -0.023(6)
C21 0.058(7) 0.037(6) 0.038(6) 0.016(5) -0.012(6) -0.019(5)
C21' 0.044(6) 0.027(5) 0.041(6) 0.013(5) -0.008(5) -0.006(5)
C22' 0.028(5) 0.031(5) 0.042(6) 0.005(4) -0.004(4) -0.003(4)
C22 0.040(6) 0.027(5) 0.040(6) 0.003(4) 0.001(5) -0.007(4)
C23' 0.042(6) 0.033(6) 0.033(6) 0.003(5) -0.006(5) -0.003(5)
C23 0.037(6) 0.041(6) 0.033(6) 0.000(5) 0.003(4) -0.015(5)
C24 0.028(6) 0.039(6) 0.031(5) -0.001(4) 0.001(4) -0.008(5)
C24' 0.035(5) 0.048(6) 0.020(5) 0.005(5) -0.006(4) -0.013(5)
C25' 0.030(5) 0.037(6) 0.040(6) 0.010(5) -0.014(4) -0.011(4)
C25 0.042(6) 0.039(6) 0.053(7) 0.004(5) -0.009(5) -0.013(5)
C26' 0.048(6) 0.023(5) 0.039(6) -0.002(4) -0.015(5) -0.011(4)
C26 0.030(6) 0.048(7) 0.078(8) -0.009(6) 0.014(5) -0.014(5)
C27' 0.032(5) 0.043(6) 0.036(6) 0.004(5) -0.004(4) -0.018(5)
C27 0.048(7) 0.044(7) 0.071(8) 0.004(6) 0.008(6) -0.021(6)
C28 0.042(7) 0.040(6) 0.053(7) 0.003(5) -0.009(5) -0.004(5)
C28' 0.038(6) 0.037(6) 0.038(6) 0.015(5) -0.014(5) -0.003(5)
C29 0.048(6) 0.039(6) 0.038(6) 0.003(5) -0.004(5) -0.010(5)
C29' 0.040(6) 0.038(6) 0.053(7) 0.000(5) -0.016(5) -0.001(5)
C30 0.044(6) 0.038(6) 0.031(6) 0.001(5) -0.008(5) -0.008(5)
C30' 0.046(6) 0.045(7) 0.039(6) -0.009(5) -0.006(5) 0.004(5)
C31' 0.082(9) 0.047(8) 0.061(8) -0.018(6) -0.011(7) 0.007(6)
C31 0.074(8) 0.038(7) 0.051(7) 0.001(5) 0.006(6) -0.019(6)
C32 0.073(8) 0.051(7) 0.047(7) -0.009(6) 0.010(6) 0.004(6)
C32' 0.110(11) 0.048(8) 0.089(11) -0.016(8) -0.021(9) -0.002(7)
C33 0.053(7) 0.050(7) 0.056(7) 0.002(6) 0.023(6) 0.000(6)
C33' 0.104(11) 0.063(9) 0.059(9) -0.021(7) -0.010(8) -0.002(8)
C34 0.045(7) 0.053(8) 0.063(8) 0.019(6) 0.008(6) -0.004(6)
C34' 0.104(11) 0.074(10) 0.042(8) 0.002(7) -0.004(7) -0.004(8)
C35 0.041(6) 0.036(6) 0.050(6) 0.007(5) -0.002(5) 0.002(5)
C35' 0.059(8) 0.050(7) 0.060(8) -0.010(6) 0.001(6) -0.007(6)
C37 0.128(13) 0.071(9) 0.054(8) 0.003(7) -0.041(8) -0.046(9)
C37' 0.043(7) 0.062(8) 0.092(10) 0.007(7) 0.015(7) -0.020(6)
C38' 0.053(9) 0.090(11) 0.152(15) 0.008(10) -0.002(9) -0.007(8)
C38 0.166(16) 0.131(13) 0.043(8) -0.003(8) -0.039(9) -0.059(12)
C39' 0.099(11) 0.113(12) 0.097(11) 0.011(9) 0.034(9) -0.068(10)
C39 0.164(16) 0.072(10) 0.109(12) -0.026(9) -0.034(11) -0.034(10)
C40' 0.052(8) 0.095(10) 0.119(12) 0.018(9) 0.011(8) -0.034(8)
C40 0.147(16) 0.107(12) 0.104(12) -0.015(9) -0.081(11) -0.044(11)
C41 0.069(8) 0.071(8) 0.041(7) 0.003(6) 0.008(6) -0.006(7)
C41' 0.052(7) 0.054(7) 0.039(6) 0.004(5) 0.005(5) -0.017(6)
C42' 0.074(9) 0.085(9) 0.061(8) -0.015(7) 0.017(7) -0.022(7)
C42 0.059(8) 0.087(9) 0.054(7) 0.021(7) -0.010(6) -0.017(7)
C43' 0.072(8) 0.041(7) 0.069(8) -0.005(6) 0.008(6) -0.016(6)
C43 0.096(11) 0.119(12) 0.056(8) -0.025(8) 0.015(8) -0.007(9)
C44' 0.070(8) 0.061(7) 0.032(6) 0.005(5) -0.001(5) -0.019(6)
C44 0.075(9) 0.060(8) 0.084(9) 0.010(7) -0.001(7) 0.001(7)
C45 0.033(6) 0.066(8) 0.071(8) -0.004(6) -0.019(6) -0.009(6)
C45' 0.061(7) 0.026(5) 0.044(6) 0.006(5) -0.011(5) -0.016(5)
C46' 0.089(9) 0.054(7) 0.060(8) 0.017(6) -0.023(7) -0.037(7)
C46 0.058(11) 0.136(17) 0.58(6) 0.23(3) 0.003(19) 0.019(11)
C47' 0.060(8) 0.041(7) 0.088(9) -0.002(6) -0.021(7) -0.004(6)
C47 0.54(5) 0.23(3) 0.112(17) -0.100(19) -0.13(3) 0.31(4)
C48' 0.066(7) 0.034(6) 0.061(7) 0.000(5) -0.020(6) -0.013(5)
C48 0.117(15) 0.129(16) 0.45(4) 0.15(2) -0.16(2) -0.078(13)
C49' 0.042(6) 0.041(6) 0.032(6) 0.003(5) -0.007(5) -0.004(5)
C49 0.059(8) 0.057(8) 0.118(12) 0.016(8) 0.027(8) -0.015(7)
C50' 0.054(7) 0.070(8) 0.043(7) 0.010(6) -0.003(5) -0.008(6)
C50 0.25(2) 0.088(12) 0.156(18) 0.000(12) 0.129(17) -0.071(14)
C51' 0.049(6) 0.046(6) 0.036(6) 0.016(5) -0.010(5) -0.011(5)
C51 0.100(14) 0.132(16) 0.25(2) 0.037(15) -0.010(15) -0.077(12)
C52' 0.097(9) 0.051(7) 0.041(7) -0.002(5) -0.026(6) -0.004(7)
C52 0.107(12) 0.089(11) 0.150(15) 0.031(10) 0.034(11) -0.056(10)
C201 0.143(19) 0.34(4) 0.113(16) 0.058(19) -0.012(14) -0.14(2)
C202 0.18(2) 0.17(2) 0.141(18) 0.023(16) -0.053(16) -0.059(18)
C203 0.27(4) 0.088(17) 0.27(3) 0.03(2) 0.09(3) -0.05(2)
C204 0.24(4) 0.13(2) 0.32(4) 0.09(2) 0.03(3) 0.08(2)
C205 0.17(2) 0.143(19) 0.19(2) 0.006(17) 0.012(17) -0.050(17)

loop_
_atom_type_symbol
_atom_type_description
_atom_type_scat_dispersion_real
_atom_type_scat_dispersion_imag
_atom_type_scat_source
C C 0.0033 0.0016 'International Tables Vol C Tables 4.2.6.8 and 6.1.1.4'
H H 0.0000 0.0000 'International Tables Vol C Tables 4.2.6.8 and 6.1.1.4'
N N 0.0061 0.0033 'International Tables Vol C Tables 4.2.6.8 and 6.1.1.4'
O O 0.0106 0.0060 'International Tables Vol C Tables 4.2.6.8 and 6.1.1.4'
Ti Ti 0.2776 0.4457 'International Tables Vol C Tables 4.2.6.8 and 6.1.1.4'

loop_
_geom_angle_atom_site_label_1
_geom_angle_atom_site_label_2
_geom_angle_atom_site_label_3
_geom_angle
_geom_angle_site_symmetry_1
_geom_angle_site_symmetry_3
_geom_angle_publ_flag
O5 Ti1 O2 96.5(3) . . y
O5 Ti1 O6 82.6(2) . . y
O2 Ti1 O6 103.3(3) . . y
O5 Ti1 O1 99.1(3) . . y
O2 Ti1 O1 97.8(3) . . y
O6 Ti1 O1 158.5(3) . . y
O5 Ti1 N2 109.3(3) . . y
O2 Ti1 N2 154.3(3) . . y
O6 Ti1 N2 81.1(3) . . y
O1 Ti1 N2 78.2(3) . . y
O5 Ti1 N1 160.0(3) . . y
O2 Ti1 N1 82.1(2) . . y
O6 Ti1 N1 78.3(2) . . y
O1 Ti1 N1 100.8(3) . . y
N2 Ti1 N1 73.9(2) . . y
O5 Ti1 Ti2 43.42(19) . . y
O2 Ti1 Ti2 100.18(19) . . y
O6 Ti1 Ti2 39.40(16) . . y
O1 Ti1 Ti2 139.85(19) . . y
N2 Ti1 Ti2 98.88(18) . . y
N1 Ti1 Ti2 116.97(18) . . y
O6 Ti2 O4 96.2(2) . . y
O6 Ti2 O3 100.0(3) . . y
O4 Ti2 O3 98.5(3) . . y
O6 Ti2 O5 83.1(3) . . y
O4 Ti2 O5 100.4(3) . . y
O3 Ti2 O5 160.4(3) . . y
O6 Ti2 N3 108.3(3) . . y
O4 Ti2 N3 155.3(3) . . y
O3 Ti2 N3 79.6(3) . . y
O5 Ti2 N3 81.1(3) . . y
O6 Ti2 N4 163.1(3) . . y
O4 Ti2 N4 82.1(2) . . y
O3 Ti2 N4 96.9(3) . . y
O5 Ti2 N4 80.6(2) . . y
N3 Ti2 N4 73.8(2) . . y
O6 Ti2 Ti1 43.41(19) . . y
O4 Ti2 Ti1 97.99(18) . . y
O3 Ti2 Ti1 141.30(19) . . y
O5 Ti2 Ti1 39.90(17) . . y
N3 Ti2 Ti1 98.50(19) . . y
N4 Ti2 Ti1 119.92(19) . . y
C21 O1 Ti1 142.3(6) . . ?
C24 O2 Ti1 140.6(5) . . ?
C21' O3 Ti2 142.8(6) . . ?
C24' O4 Ti2 136.5(5) . . ?
Ti1 O5 Ti2 96.7(3) . . y
Ti2 O6 Ti1 97.2(3) . . y
C6 N1 C22 118.2(7) . . ?
C6 N1 Ti1 120.3(5) . . ?
C22 N1 Ti1 109.1(5) . . ?
C15 N2 C9 114.7(8) . . ?
C15 N2 Ti1 125.5(7) . . ?
C9 N2 Ti1 119.5(5) . . ?
C15' N3 C6' 114.6(7) . . ?
C15' N3 Ti2 125.0(6) . . ?
C6' N3 Ti2 119.3(6) . . ?
C9' N4 C22' 118.7(7) . . ?
C9' N4 Ti2 118.1(5) . . ?
C22' N4 Ti2 108.3(5) . . ?
C7' C2' C3' 117.6(10) . . ?
C7' C2' C1' 122.3(10) . . ?
C3' C2' C1' 120.1(10) . . ?
C3 C2 C7 118.2(10) . . ?
C3 C2 C1 118.8(9) . . ?
C7 C2 C1 123.0(10) . . ?
C4 C3 C2 120.3(10) . . ?
C4' C3' C2' 122.1(10) . . ?
C3 C4 C5 122.4(10) . . ?
C5' C4' C3' 119.6(11) . . ?
C4' C5' C6' 120.6(10) . . ?
C6 C5 C4 118.0(10) . . ?
C7' C6' C5' 120.1(9) . . ?
C7' C6' N3 118.2(8) . . ?
C5' C6' N3 121.7(8) . . ?
C7 C6 C5 120.1(9) . . ?
C7 C6 N1 118.4(8) . . ?
C5 C6 N1 121.3(8) . . ?
C6' C7' C2' 119.8(9) . . ?
C6' C7' C8' 117.7(8) . . ?
C2' C7' C8' 122.4(9) . . ?
C6 C7 C2 120.8(9) . . ?
C6 C7 C8 119.4(8) . . ?
C2 C7 C8 119.7(9) . . ?
C9' C8' C13' 119.0(10) . . ?
C9' C8' C7' 119.7(8) . . ?
C13' C8' C7' 121.1(9) . . ?
C13 C8 C9 118.7(9) . . ?
C13 C8 C7 122.9(9) . . ?
C9 C8 C7 118.4(9) . . ?
C10 C9 C8 120.4(10) . . ?
C10 C9 N2 121.9(9) . . ?
C8 C9 N2 117.7(8) . . ?
C8' C9' C10' 121.1(9) . . ?
C8' C9' N4 117.1(8) . . ?
C10' C9' N4 121.7(8) . . ?
C11' C10' C9' 119.1(10) . . ?
C11 C10 C9 120.3(10) . . ?
C10 C11 C12 119.6(10) . . ?
C10' C11' C12' 121.0(10) . . ?
C11' C12' C13' 121.0(10) . . ?
C11 C12 C13 122.5(11) . . ?
C12 C13 C8 118.4(10) . . ?
C12 C13 C14 119.8(10) . . ?
C8 C13 C14 121.7(10) . . ?
C12' C13' C8' 118.7(10) . . ?
C12' C13' C14' 119.6(10) . . ?
C8' C13' C14' 121.7(11) . . ?
N2 C15 C16 127.8(9) . . ?
N3 C15' C16' 129.0(9) . . ?
C21 C16 C15 122.2(8) . . ?
C21 C16 C17 121.6(10) . . ?
C15 C16 C17 116.2(10) . . ?
C17' C16' C21' 121.6(10) . . ?
C17' C16' C15' 118.4(9) . . ?
C21' C16' C15' 119.7(9) . . ?
C18 C17 C16 120.1(11) . . ?
C18' C17' C16' 121.2(10) . . ?
C17 C18 C19 116.6(10) . . ?
C17 C18 C37 123.8(12) . . ?
C19 C18 C37 119.6(12) . . ?
C17' C18' C19' 117.2(9) . . ?
C17' C18' C37' 124.8(10) . . ?
C19' C18' C37' 118.0(10) . . ?
C20' C19' C18' 124.9(9) . . ?
C20 C19 C18 125.7(11) . . ?
C19' C20' C21' 116.4(9) . . ?
C19' C20' C41' 121.5(9) . . ?
C21' C20' C41' 122.0(9) . . ?
C19 C20 C21 117.0(11) . . ?
C19 C20 C41 122.2(10) . . ?
C21 C20 C41 120.7(9) . . ?
O1 C21 C16 118.9(9) . . ?
O1 C21 C20 122.1(9) . . ?
C16 C21 C20 119.0(9) . . ?
O3 C21' C16' 120.5(9) . . ?
O3 C21' C20' 121.0(8) . . ?
C16' C21' C20' 118.5(9) . . ?
N4 C22' C29' 112.5(7) . . ?
N4 C22' C23' 115.2(7) . . ?
C29' C22' C23' 114.2(7) . . ?
C29 C22 N1 112.8(7) . . ?
C29 C22 C23 114.7(7) . . ?
N1 C22 C23 114.2(7) . . ?
C28' C23' C24' 119.4(8) . . ?
C28' C23' C22' 125.0(8) . . ?
C24' C23' C22' 115.4(7) . . ?
C28 C23 C24 120.1(9) . . ?
C28 C23 C22 122.8(9) . . ?
C24 C23 C22 117.0(8) . . ?
O2 C24 C23 117.3(8) . . ?
O2 C24 C25 122.5(8) . . ?
C23 C24 C25 120.1(8) . . ?
O4 C24' C23' 117.8(8) . . ?
O4 C24' C25' 120.9(8) . . ?
C23' C24' C25' 121.3(8) . . ?
C26' C25' C24' 115.3(8) . . ?
C26' C25' C45' 122.2(8) . . ?
C24' C25' C45' 122.5(8) . . ?
C26 C25 C24 115.5(9) . . ?
C26 C25 C45 120.3(9) . . ?
C24 C25 C45 124.1(9) . . ?
C27' C26' C25' 124.0(8) . . ?
C27 C26 C25 124.6(9) . . ?
C26' C27' C28' 117.5(8) . . ?
C26' C27' C49' 121.6(8) . . ?
C28' C27' C49' 120.6(8) . . ?
C26 C27 C28 118.1(9) . . ?
C26 C27 C49 118.9(10) . . ?
C28 C27 C49 122.9(10) . . ?
C23 C28 C27 120.4(9) . . ?
C23' C28' C27' 120.8(9) . . ?
C22 C29 C30 118.0(8) . . ?
C30' C29' C22' 117.5(8) . . ?
C31 C30 C35 116.6(9) . . ?
C31 C30 C29 120.3(9) . . ?
C35 C30 C29 123.1(9) . . ?
C31' C30' C35' 117.4(10) . . ?
C31' C30' C29' 119.2(9) . . ?
C35' C30' C29' 123.3(9) . . ?
C30' C31' C32' 121.7(11) . . ?
C32 C31 C30 121.7(10) . . ?
C33 C32 C31 120.7(10) . . ?
C33' C32' C31' 120.8(12) . . ?
C34 C33 C32 119.1(10) . . ?
C34' C33' C32' 118.4(11) . . ?
C33 C34 C35 121.0(10) . . ?
C33' C34' C35' 120.0(11) . . ?
C34 C35 C30 120.8(9) . . ?
C30' C35' C34' 121.6(10) . . ?
C40 C37 C18 111.0(12) . . ?
C40 C37 C38 108.9(12) . . ?
C18 C37 C38 109.4(10) . . ?
C40 C37 C39 110.2(12) . . ?
C18 C37 C39 108.1(10) . . ?
C38 C37 C39 109.3(12) . . ?
C38' C37' C18' 111.3(9) . . ?
C38' C37' C40' 108.1(11) . . ?
C18' C37' C40' 111.1(10) . . ?
C38' C37' C39' 108.4(11) . . ?
C18' C37' C39' 109.8(10) . . ?
C40' C37' C39' 108.0(10) . . ?
C43 C41 C20 112.4(10) . . ?
C43 C41 C44 107.6(10) . . ?
C20 C41 C44 108.8(9) . . ?
C43 C41 C42 107.5(10) . . ?
C20 C41 C42 110.5(9) . . ?
C44 C41 C42 110.1(10) . . ?
C44' C41' C20' 112.6(9) . . ?
C44' C41' C43' 112.0(9) . . ?
C20' C41' C43' 107.4(8) . . ?
C44' C41' C42' 105.0(9) . . ?
C20' C41' C42' 112.9(9) . . ?
C43' C41' C42' 107.0(9) . . ?
C46 C45 C48 105.5(15) . . ?
C46 C45 C47 107.4(19) . . ?
C48 C45 C47 102(2) . . ?
C46 C45 C25 117.5(11) . . ?
C48 C45 C25 112.8(11) . . ?
C47 C45 C25 110.7(11) . . ?
C25' C45' C48' 112.4(8) . . ?
C25' C45' C46' 109.2(8) . . ?
C48' C45' C46' 108.1(8) . . ?
C25' C45' C47' 110.9(8) . . ?
C48' C45' C47' 106.8(8) . . ?
C46' C45' C47' 109.4(9) . . ?
C52' C49' C50' 108.8(9) . . ?
C52' C49' C51' 108.5(8) . . ?
C50' C49' C51' 108.7(8) . . ?
C52' C49' C27' 113.1(8) . . ?
C50' C49' C27' 106.6(7) . . ?
C51' C49' C27' 111.0(7) . . ?
C50 C49 C52 113.0(13) . . ?
C50 C49 C27 110.3(11) . . ?
C52 C49 C27 111.6(10) . . ?
C50 C49 C51 109.7(14) . . ?
C52 C49 C51 103.3(13) . . ?
C27 C49 C51 108.7(11) . . ?
C203 C202 C201 119(2) . . ?
C204 C203 C202 129(3) . . ?
C203 C204 C205 127(3) . . ?

loop_
_geom_bond_atom_site_label_1
_geom_bond_atom_site_label_2
_geom_bond_distance
_geom_bond_site_symmetry_2
_geom_bond_publ_flag
Ti1 O5 1.795(6) . y
Ti1 O2 1.869(6) . y
Ti1 O6 1.925(6) . y
Ti1 O1 1.926(6) . y
Ti1 N2 2.302(7) . y
Ti1 N1 2.393(7) . y
Ti1 Ti2 2.779(2) . y
Ti2 O6 1.778(5) . y
Ti2 O4 1.885(6) . y
Ti2 O3 1.922(6) . y
Ti2 O5 1.923(6) . y
Ti2 N3 2.265(7) . y
Ti2 N4 2.455(7) . y
O1 C21 1.329(11) . y
O2 C24 1.346(10) . y
O3 C21' 1.342(11) . y
O4 C24' 1.362(10) . y
N1 C6 1.443(11) . y
N1 C22 1.514(11) . y
N2 C15 1.277(11) . y
N2 C9 1.437(12) . y
N3 C15' 1.316(11) . y
N3 C6' 1.427(11) . y
N4 C9' 1.451(11) . y
N4 C22' 1.503(11) . y
C1' C2' 1.505(15) . ?
C1 C2 1.483(14) . ?
C2' C7' 1.398(13) . ?
C2' C3' 1.400(15) . ?
C2 C3 1.384(14) . ?
C2 C7 1.416(13) . ?
C3 C4 1.359(15) . ?
C3' C4' 1.370(15) . ?
C4 C5 1.400(13) . ?
C4' C5' 1.351(14) . ?
C5' C6' 1.393(13) . ?
C5 C6 1.387(13) . ?
C6' C7' 1.389(12) . ?
C6 C7 1.384(13) . ?
C7' C8' 1.507(13) . ?
C7 C8 1.515(13) . ?
C8' C9' 1.395(13) . ?
C8' C13' 1.406(14) . ?
C8 C13 1.407(13) . ?
C8 C9 1.414(13) . ?
C9 C10 1.393(13) . ?
C9' C10' 1.398(13) . ?
C10' C11' 1.360(14) . ?
C10 C11 1.361(14) . ?
C11 C12 1.380(15) . ?
C11' C12' 1.383(15) . ?
C12' C13' 1.394(15) . ?
C12 C13 1.384(14) . ?
C13 C14 1.513(14) . ?
C13' C14' 1.502(15) . ?
C15 C16 1.422(13) . ?
C15' C16' 1.442(13) . ?
C16 C21 1.398(14) . ?
C16 C17 1.424(13) . ?
C16' C17' 1.393(13) . ?
C16' C21' 1.405(13) . ?
C17 C18 1.379(15) . ?
C17' C18' 1.337(13) . ?
C18 C19 1.415(16) . ?
C18 C37 1.543(15) . ?
C18' C19' 1.403(14) . ?
C18' C37' 1.527(14) . ?
C19' C20' 1.391(13) . ?
C19 C20 1.373(14) . ?
C20' C21' 1.408(13) . ?
C20' C41' 1.524(14) . ?
C20 C21 1.426(14) . ?
C20 C41 1.536(15) . ?
C22' C29' 1.514(12) . ?
C22' C23' 1.525(12) . ?
C22 C29 1.506(12) . ?
C22 C23 1.518(12) . ?
C23' C28' 1.381(12) . ?
C23' C24' 1.405(12) . ?
C23 C28 1.386(13) . ?
C23 C24 1.396(12) . ?
C24 C25 1.427(13) . ?
C24' C25' 1.408(12) . ?
C25' C26' 1.406(12) . ?
C25' C45' 1.509(12) . ?
C25 C26 1.400(13) . ?
C25 C45 1.512(14) . ?
C26' C27' 1.387(12) . ?
C26 C27 1.364(14) . ?
C27' C28' 1.397(12) . ?
C27' C49' 1.562(12) . ?
C27 C28 1.396(14) . ?
C27 C49 1.550(15) . ?
C29 C30 1.506(13) . ?
C29' C30' 1.502(13) . ?
C30 C31 1.394(13) . ?
C30 C35 1.400(13) . ?
C30' C31' 1.373(14) . ?
C30' C35' 1.384(14) . ?
C31' C32' 1.392(16) . ?
C31 C32 1.371(14) . ?
C32 C33 1.368(14) . ?
C32' C33' 1.391(17) . ?
C33 C34 1.366(13) . ?
C33' C34' 1.374(16) . ?
C34 C35 1.382(13) . ?
C34' C35' 1.412(15) . ?
C37 C40 1.52(2) . ?
C37 C38 1.554(18) . ?
C37 C39 1.567(18) . ?
C37' C38' 1.513(16) . ?
C37' C40' 1.536(17) . ?
C37' C39' 1.536(17) . ?
C41 C43 1.526(15) . ?
C41 C44 1.548(15) . ?
C41 C42 1.550(16) . ?
C41' C44' 1.513(14) . ?
C41' C43' 1.530(13) . ?
C41' C42' 1.546(14) . ?
C45 C46 1.42(2) . ?
C45 C48 1.447(18) . ?
C45 C47 1.46(2) . ?
C45' C48' 1.532(12) . ?
C45' C46' 1.550(14) . ?
C45' C47' 1.553(14) . ?
C49' C52' 1.513(13) . ?
C49' C50' 1.532(13) . ?
C49' C51' 1.534(12) . ?
C49 C50 1.521(19) . ?
C49 C52 1.531(18) . ?
C49 C51 1.56(2) . ?
C201 C202 1.49(2) . ?
C202 C203 1.41(3) . ?
C203 C204 1.34(4) . ?
C204 C205 1.36(3) . ?
